data_2237464
loop_
_publ_author_name
'Gopaul, Kaalin'
'Koorbanally, Neil Anthony'
'Shaikh, Mahidansha'
'Su, Hong'
'Ramjugernath, Deresh'

_publ_section_title
;
 3-(3-Nitrobenzyl)-4<i>H</i>-chromen-4-one
;
_journal_coeditor_code FF2097
_journal_issue 3
_journal_name_full 'Acta Crystallographica Section E'
_journal_page_first o364
_journal_paper_doi 10.1107/S1600536813003589
_journal_volume 69
_journal_year 2013
_chemical_formula_iupac 'C16 H11 N O4'
_chemical_formula_moiety 'C16 H11 N O4'
_chemical_formula_sum 'C16 H11 N O4'
_chemical_formula_weight 281.26
_chemical_name_systematic
;
3-(3-Nitrobenzyl)-4<i>H</i>-chromen-4-one
;
_space_group_IT_number 14
_symmetry_cell_setting monoclinic
_symmetry_space_group_name_Hall '-P 2ybc'
_symmetry_space_group_name_H-M 'P 1 21/c 1'
_atom_sites_solution_hydrogens geom
_atom_sites_solution_primary direct
_atom_sites_solution_secondary difmap
_audit_creation_method SHELXL-97
_cell_angle_alpha 90.00
_cell_angle_beta 90.4280(10)
_cell_angle_gamma 90.00
_cell_formula_units_Z 4
_cell_length_a 4.6082(3)
_cell_length_b 10.4219(6)
_cell_length_c 26.4468(17)
_cell_measurement_reflns_used 16973
_cell_measurement_temperature 173(2)
_cell_measurement_theta_max 31.56
_cell_measurement_theta_min 1.54
_cell_volume 1270.10(14)
_computing_cell_refinement 'SAINT (Bruker, 2006)'
_computing_data_collection 'APEX2 (Bruker, 2006)'
_computing_data_reduction 'SAINT (Bruker, 2006)'
_computing_molecular_graphics 'ORTEP-3 (Farrugia, 2012)'
_computing_publication_material 'SHELXL97 (Sheldrick, 2008)'
_computing_structure_refinement 'SHELXL97 (Sheldrick, 2008)'
_computing_structure_solution 'SHELXS97 (Sheldrick, 2008)'
_diffrn_ambient_temperature 173(2)
_diffrn_measured_fraction_theta_full 0.998
_diffrn_measured_fraction_theta_max 0.998
_diffrn_measurement_device_type 'Bruker Kappa DUO APEXII'
_diffrn_measurement_method '0.5\% \f scans and \w scans'
_diffrn_radiation_monochromator graphite
_diffrn_radiation_source 'fine-focus sealed tube'
_diffrn_radiation_type MoK\a
_diffrn_radiation_wavelength 0.71073
_diffrn_reflns_av_R_equivalents 0.0304
_diffrn_reflns_av_sigmaI/netI 0.0287
_diffrn_reflns_limit_h_max 6
_diffrn_reflns_limit_h_min -3
_diffrn_reflns_limit_k_max 15
_diffrn_reflns_limit_k_min -12
_diffrn_reflns_limit_l_max 36
_diffrn_reflns_limit_l_min -38
_diffrn_reflns_number 16973
_diffrn_reflns_theta_full 31.56
_diffrn_reflns_theta_max 31.56
_diffrn_reflns_theta_min 1.54
_diffrn_standards_decay_% 0
_diffrn_standards_interval_count 0
_diffrn_standards_interval_time 0
_diffrn_standards_number 0
_exptl_absorpt_coefficient_mu 0.107
_exptl_absorpt_correction_T_max 0.9957
_exptl_absorpt_correction_T_min 0.9563
_exptl_absorpt_correction_type multi-scan
_exptl_absorpt_process_details '(SADABS; Sheldrick, 1997)'
_exptl_crystal_colour colourless
_exptl_crystal_density_diffrn 1.471
_exptl_crystal_density_method 'not measured'
_exptl_crystal_description plate
_exptl_crystal_F_000 584
_exptl_crystal_size_max 0.42
_exptl_crystal_size_mid 0.22
_exptl_crystal_size_min 0.04
_refine_diff_density_max 0.436
_refine_diff_density_min -0.185
_refine_ls_extinction_method none
_refine_ls_goodness_of_fit_ref 1.035
_refine_ls_hydrogen_treatment constr
_refine_ls_matrix_type full
_refine_ls_number_parameters 190
_refine_ls_number_reflns 4246
_refine_ls_number_restraints 0
_refine_ls_restrained_S_all 1.035
_refine_ls_R_factor_all 0.0691
_refine_ls_R_factor_gt 0.0469
_refine_ls_shift/su_max 0.000
_refine_ls_shift/su_mean 0.000
_refine_ls_structure_factor_coef Fsqd
_refine_ls_weighting_details 'calc w=1/[\s^2^(Fo^2^)+(0.0728P)^2^+0.2299P] where P=(Fo^2^+2Fc^2^)/3'
_refine_ls_weighting_scheme calc
_refine_ls_wR_factor_gt 0.1229
_refine_ls_wR_factor_ref 0.1379
_reflns_number_gt 3069
_reflns_number_total 4246
_reflns_threshold_expression I>2sigma(I)
_cod_data_source_file ff2097.cif
_cod_data_source_block I
_cod_original_sg_symbol_H-M 'P 21/c'
_cod_database_code 2237464
_cod_database_fobs_code 2237464

loop_
_symmetry_equiv_pos_as_xyz
'x, y, z'
'-x, y+1/2, -z+1/2'
'-x, -y, -z'
'x, -y-1/2, z-1/2'

loop_
_atom_site_type_symbol
_atom_site_label
_atom_site_fract_x
_atom_site_fract_y
_atom_site_fract_z
_atom_site_U_iso_or_equiv
_atom_site_adp_type
_atom_site_calc_flag
_atom_site_refinement_flags
_atom_site_occupancy
_atom_site_symmetry_multiplicity
O O1 0.74839(19) 0.65066(9) 0.16340(3) 0.0297(2) Uani d . 1 1
O O2 0.12234(19) 0.86867(9) 0.23054(3) 0.0307(2) Uani d . 1 1
O O3 0.0611(3) 0.69688(13) 0.46889(4) 0.0563(4) Uani d . 1 1
O O4 0.2296(3) 0.87629(13) 0.49596(4) 0.0569(3) Uani d . 1 1
N N1 0.2075(3) 0.79369(12) 0.46362(4) 0.0364(3) Uani d . 1 1
C C1 0.6196(2) 0.74864(12) 0.13678(4) 0.0254(2) Uani d . 1 1
C C2 0.6533(3) 0.62632(12) 0.21073(5) 0.0281(2) Uani d . 1 1
H H2 0.7393 0.5562 0.2282 0.034 Uiso calc R 1 1
C C3 0.4471(3) 0.69311(11) 0.23514(4) 0.0243(2) Uani d . 1 1
C C4 0.3094(2) 0.80163(11) 0.21004(4) 0.0229(2) Uani d . 1 1
C C5 0.4068(2) 0.82546(11) 0.15828(4) 0.0228(2) Uani d . 1 1
C C6 0.2875(3) 0.92474(12) 0.12884(5) 0.0304(3) Uani d . 1 1
H H6 0.1413 0.9783 0.1426 0.037 Uiso calc R 1 1
C C7 0.3805(3) 0.94494(15) 0.08021(5) 0.0380(3) Uani d . 1 1
H H7 0.2999 1.0127 0.0606 0.046 Uiso calc R 1 1
C C8 0.5929(3) 0.86601(16) 0.05974(5) 0.0392(3) Uani d . 1 1
H H8 0.6559 0.8806 0.0261 0.047 Uiso calc R 1 1
C C9 0.7132(3) 0.76728(14) 0.08729(5) 0.0343(3) Uani d . 1 1
H H9 0.8565 0.7131 0.0730 0.041 Uiso calc R 1 1
C C10 0.3523(3) 0.65438(12) 0.28725(5) 0.0303(3) Uani d . 1 1
H H10A 0.4365 0.5691 0.2949 0.036 Uiso calc R 1 1
H H10B 0.1386 0.6446 0.2868 0.036 Uiso calc R 1 1
C C11 0.4334(2) 0.74495(11) 0.32985(4) 0.0238(2) Uani d . 1 1
C C12 0.2953(3) 0.72947(12) 0.37618(4) 0.0265(2) Uani d . 1 1
H H12 0.1554 0.6635 0.3805 0.032 Uiso calc R 1 1
C C13 0.3633(3) 0.81075(12) 0.41575(4) 0.0261(2) Uani d . 1 1
C C14 0.5657(3) 0.90853(12) 0.41192(5) 0.0292(3) Uani d . 1 1
H H14 0.6065 0.9640 0.4396 0.035 Uiso calc R 1 1
C C15 0.7057(3) 0.92194(12) 0.36619(5) 0.0305(3) Uani d . 1 1
H H15 0.8482 0.9871 0.3624 0.037 Uiso calc R 1 1
C C16 0.6411(3) 0.84133(12) 0.32557(5) 0.0265(2) Uani d . 1 1
H H16 0.7402 0.8523 0.2945 0.032 Uiso calc R 1 1

loop_
_atom_site_aniso_label
_atom_site_aniso_U_11
_atom_site_aniso_U_22
_atom_site_aniso_U_33
_atom_site_aniso_U_12
_atom_site_aniso_U_13
_atom_site_aniso_U_23
O1 0.0335(4) 0.0285(4) 0.0271(4) 0.0059(3) 0.0036(3) -0.0029(3)
O2 0.0348(5) 0.0295(5) 0.0280(5) 0.0034(4) 0.0080(3) -0.0026(4)
O3 0.0700(8) 0.0657(8) 0.0335(6) -0.0301(6) 0.0160(5) -0.0001(5)
O4 0.0765(8) 0.0620(8) 0.0325(6) -0.0123(6) 0.0152(5) -0.0182(5)
N1 0.0398(6) 0.0462(7) 0.0233(5) -0.0044(5) 0.0039(4) -0.0002(5)
C1 0.0279(5) 0.0265(5) 0.0218(5) -0.0018(4) 0.0010(4) -0.0024(4)
C2 0.0361(6) 0.0226(5) 0.0256(6) 0.0018(5) -0.0035(4) -0.0009(4)
C3 0.0329(6) 0.0202(5) 0.0198(5) -0.0043(4) -0.0007(4) -0.0008(4)
C4 0.0267(5) 0.0210(5) 0.0212(5) -0.0042(4) 0.0020(4) -0.0018(4)
C5 0.0264(5) 0.0227(5) 0.0194(5) -0.0023(4) 0.0010(4) -0.0003(4)
C6 0.0347(6) 0.0291(6) 0.0275(6) 0.0014(5) 0.0007(5) 0.0044(5)
C7 0.0466(8) 0.0399(7) 0.0274(7) -0.0025(6) -0.0010(5) 0.0105(6)
C8 0.0419(7) 0.0533(9) 0.0224(6) -0.0078(6) 0.0056(5) 0.0041(6)
C9 0.0349(6) 0.0434(7) 0.0247(6) -0.0021(6) 0.0073(5) -0.0057(5)
C10 0.0455(7) 0.0238(5) 0.0215(6) -0.0092(5) 0.0003(5) 0.0012(4)
C11 0.0289(5) 0.0220(5) 0.0206(5) -0.0007(4) -0.0010(4) 0.0018(4)
C12 0.0298(5) 0.0269(5) 0.0230(6) -0.0058(4) 0.0002(4) 0.0028(4)
C13 0.0296(5) 0.0297(6) 0.0191(5) 0.0006(4) 0.0012(4) 0.0014(4)
C14 0.0333(6) 0.0275(6) 0.0269(6) -0.0015(5) -0.0029(5) -0.0036(5)
C15 0.0317(6) 0.0286(6) 0.0312(6) -0.0080(5) -0.0001(5) -0.0004(5)
C16 0.0287(5) 0.0265(5) 0.0243(6) -0.0029(4) 0.0021(4) 0.0010(4)

loop_
_atom_type_symbol
_atom_type_description
_atom_type_scat_dispersion_real
_atom_type_scat_dispersion_imag
_atom_type_scat_source
C C 0.0033 0.0016 'International Tables Vol C Tables 4.2.6.8 and 6.1.1.4'
H H 0.0000 0.0000 'International Tables Vol C Tables 4.2.6.8 and 6.1.1.4'
N N 0.0061 0.0033 'International Tables Vol C Tables 4.2.6.8 and 6.1.1.4'
O O 0.0106 0.0060 'International Tables Vol C Tables 4.2.6.8 and 6.1.1.4'

loop_
_geom_angle_atom_site_label_1
_geom_angle_atom_site_label_2
_geom_angle_atom_site_label_3
_geom_angle
C2 O1 C1 118.16(9)
O4 N1 O3 123.17(12)
O4 N1 C13 118.71(12)
O3 N1 C13 118.12(12)
O1 C1 C5 121.47(10)
O1 C1 C9 116.69(11)
C5 C1 C9 121.83(12)
C3 C2 O1 125.53(11)
C3 C2 H2 117.2
O1 C2 H2 117.2
C2 C3 C4 119.35(11)
C2 C3 C10 120.76(11)
C4 C3 C10 119.87(10)
O2 C4 C3 122.81(10)
O2 C4 C5 122.20(11)
C3 C4 C5 114.98(10)
C1 C5 C6 118.15(11)
C1 C5 C4 120.43(10)
C6 C5 C4 121.42(11)
C7 C6 C5 120.52(12)
C7 C6 H6 119.7
C5 C6 H6 119.7
C6 C7 C8 119.91(13)
C6 C7 H7 120.0
C8 C7 H7 120.0
C9 C8 C7 121.22(12)
C9 C8 H8 119.4
C7 C8 H8 119.4
C8 C9 C1 118.37(12)
C8 C9 H9 120.8
C1 C9 H9 120.8
C3 C10 C11 116.27(10)
C3 C10 H10A 108.2
C11 C10 H10A 108.2
C3 C10 H10B 108.2
C11 C10 H10B 108.2
H10A C10 H10B 107.4
C16 C11 C12 118.25(11)
C16 C11 C10 123.71(11)
C12 C11 C10 118.03(10)
C13 C12 C11 119.51(11)
C13 C12 H12 120.2
C11 C12 H12 120.2
C12 C13 C14 123.03(11)
C12 C13 N1 117.96(11)
C14 C13 N1 119.00(11)
C15 C14 C13 117.20(11)
C15 C14 H14 121.4
C13 C14 H14 121.4
C14 C15 C16 120.98(11)
C14 C15 H15 119.5
C16 C15 H15 119.5
C11 C16 C15 121.00(11)
C11 C16 H16 119.5
C15 C16 H16 119.5

loop_
_geom_bond_atom_site_label_1
_geom_bond_atom_site_label_2
_geom_bond_distance
O1 C2 1.3533(15)
O1 C1 1.3727(15)
O2 C4 1.2377(14)
O3 N1 1.2222(17)
O4 N1 1.2172(16)
N1 C13 1.4709(16)
C1 C5 1.3905(16)
C1 C9 1.3949(17)
C2 C3 1.3467(17)
C2 H2 0.9500
C3 C4 1.4546(16)
C3 C10 1.5042(16)
C4 C5 1.4650(15)
C5 C6 1.4047(17)
C6 C7 1.3748(18)
C6 H6 0.9500
C7 C8 1.391(2)
C7 H7 0.9500
C8 C9 1.375(2)
C8 H8 0.9500
C9 H9 0.9500
C10 C11 1.5145(16)
C10 H10A 0.9900
C10 H10B 0.9900
C11 C16 1.3926(16)
C11 C12 1.3942(16)
C12 C13 1.3804(17)
C12 H12 0.9500
C13 C14 1.3858(18)
C14 C15 1.3823(18)
C14 H14 0.9500
C15 C16 1.3941(17)
C15 H15 0.9500
C16 H16 0.9500

loop_
_geom_hbond_atom_site_label_D
_geom_hbond_atom_site_label_H
_geom_hbond_atom_site_label_A
_geom_hbond_site_symmetry_A
_geom_hbond_distance_DH
_geom_hbond_distance_HA
_geom_hbond_distance_DA
_geom_hbond_angle_DHA
C2 H2 O2 5_645 0.95 2.32 3.2663(15) 170.8
C7 H7 O3 2_555 0.95 2.65 3.5614(19) 160.0
C8 H8 O3 4_675 0.95 2.54 3.3071(18) 137.5
C14 H14 O4 3_676 0.95 2.50 3.4380(17) 171.5
C15 H15 O1 2_755 0.95 2.62 3.5569(15) 170.4
C16 H16 O2 1_655 0.95 2.46 3.3764(15) 162.9

loop_
_geom_torsion_atom_site_label_1
_geom_torsion_atom_site_label_2
_geom_torsion_atom_site_label_3
_geom_torsion_atom_site_label_4
_geom_torsion
C2 O1 C1 C5 3.07(16)
C2 O1 C1 C9 -177.07(11)
C1 O1 C2 C3 -2.33(18)
O1 C2 C3 C4 -0.18(19)
O1 C2 C3 C10 178.04(11)
C2 C3 C4 O2 -178.62(11)
C10 C3 C4 O2 3.14(17)
C2 C3 C4 C5 1.83(16)
C10 C3 C4 C5 -176.41(10)
O1 C1 C5 C6 179.30(11)
C9 C1 C5 C6 -0.55(18)
O1 C1 C5 C4 -1.39(17)
C9 C1 C5 C4 178.76(11)
O2 C4 C5 C1 179.38(11)
C3 C4 C5 C1 -1.07(15)
O2 C4 C5 C6 -1.33(18)
C3 C4 C5 C6 178.22(11)
C1 C5 C6 C7 -0.23(19)
C4 C5 C6 C7 -179.53(12)
C5 C6 C7 C8 0.5(2)
C6 C7 C8 C9 0.0(2)
C7 C8 C9 C1 -0.7(2)
O1 C1 C9 C8 -178.84(12)
C5 C1 C9 C8 1.02(19)
C2 C3 C10 C11 111.41(14)
C4 C3 C10 C11 -70.37(15)
C3 C10 C11 C16 -15.66(18)
C3 C10 C11 C12 165.39(11)
C16 C11 C12 C13 1.26(17)
C10 C11 C12 C13 -179.73(11)
C11 C12 C13 C14 -0.19(19)
C11 C12 C13 N1 178.39(11)
O4 N1 C13 C12 -168.33(13)
O3 N1 C13 C12 11.53(19)
O4 N1 C13 C14 10.31(19)
O3 N1 C13 C14 -169.83(13)
C12 C13 C14 C15 -0.96(19)
N1 C13 C14 C15 -179.52(12)
C13 C14 C15 C16 1.02(19)
C12 C11 C16 C15 -1.20(18)
C10 C11 C16 C15 179.86(12)
C14 C15 C16 C11 0.0(2)
